data_2220462
loop_
_publ_author_name
'Manivel, P.'
'Hathwar, Venkatesha R.'
'Nithya, P.'
'Prabakaran, K.'
'Khan, F. Nawaz'

_publ_section_title
;
 1-(3-Phenylisoquinolin-1-yl)hydrazine
;
_journal_coeditor_code CS2101
_journal_issue 1
_journal_name_full 'Acta Crystallographica Section E'
_journal_page_first o137
_journal_page_last o138
_journal_paper_doi 10.1107/S1600536808042062
_journal_volume 65
_journal_year 2009
_chemical_formula_iupac 'C15 H13 N3'
_chemical_formula_moiety 'C15 H13 N3'
_chemical_formula_sum 'C15 H13 N3'
_chemical_formula_weight 235.28
_chemical_name_systematic
;
1-(3-Phenylisoquinolin-1-yl)hydrazine
;
_space_group_IT_number 2
_symmetry_cell_setting triclinic
_symmetry_space_group_name_Hall '-P 1'
_symmetry_space_group_name_H-M 'P -1'
_atom_sites_solution_hydrogens geom
_atom_sites_solution_primary direct
_atom_sites_solution_secondary difmap
_cell_angle_alpha 63.836(5)
_cell_angle_beta 86.895(6)
_cell_angle_gamma 82.106(5)
_cell_formula_units_Z 4
_cell_length_a 6.672(2)
_cell_length_b 13.825(4)
_cell_length_c 14.934(5)
_cell_measurement_reflns_used 832
_cell_measurement_temperature 290(2)
_cell_measurement_theta_max 25.26
_cell_measurement_theta_min 1.67
_cell_volume 1224.6(7)
_computing_cell_refinement 'SAINT (Bruker, 2004)'
_computing_data_collection 'SMART (Bruker, 2004)'
_computing_data_reduction 'SAINT (Bruker, 2004)'
_computing_molecular_graphics 'ORTEP-3 (Farrugia,1999) and CAMERON (Watkin <i>et al.</i>,  1993)'
_computing_publication_material 'PLATON (Spek, 2003)'
_computing_structure_refinement 'SHELXL97 (Sheldrick, 2008)'
_computing_structure_solution 'SHELXS97 (Sheldrick, 2008)'
_diffrn_ambient_temperature 290(2)
_diffrn_measured_fraction_theta_full 0.996
_diffrn_measured_fraction_theta_max 0.996
_diffrn_measurement_device_type 'Bruker SMART CCD area-detector'
_diffrn_measurement_method '\f and \w'
_diffrn_radiation_monochromator graphite
_diffrn_radiation_source 'fine-focus sealed tube'
_diffrn_radiation_type MoK\a
_diffrn_radiation_wavelength 0.71073
_diffrn_reflns_av_R_equivalents 0.0319
_diffrn_reflns_av_sigmaI/netI 0.0405
_diffrn_reflns_limit_h_max 8
_diffrn_reflns_limit_h_min -8
_diffrn_reflns_limit_k_max 16
_diffrn_reflns_limit_k_min -16
_diffrn_reflns_limit_l_max 18
_diffrn_reflns_limit_l_min -18
_diffrn_reflns_number 12381
_diffrn_reflns_reduction_process
;
;
_diffrn_reflns_theta_full 25.50
_diffrn_reflns_theta_max 25.50
_diffrn_reflns_theta_min 1.52
_diffrn_standards_number 0
_exptl_absorpt_coefficient_mu 0.078
_exptl_absorpt_correction_T_max 0.9961
_exptl_absorpt_correction_T_min 0.9525
_exptl_absorpt_correction_type multi-scan
_exptl_absorpt_process_details '(SADABS; Sheldrick, 1996)'
_exptl_crystal_colour colourless
_exptl_crystal_density_diffrn 1.276
_exptl_crystal_density_method 'Not Measured'
_exptl_crystal_description needle
_exptl_crystal_F_000 496
_exptl_crystal_size_max 0.15
_exptl_crystal_size_mid 0.12
_exptl_crystal_size_min 0.05
_refine_diff_density_max 0.144
_refine_diff_density_min -0.174
_refine_ls_extinction_method none
_refine_ls_goodness_of_fit_ref 1.015
_refine_ls_hydrogen_treatment refall
_refine_ls_matrix_type full
_refine_ls_number_parameters 429
_refine_ls_number_reflns 4546
_refine_ls_number_restraints 0
_refine_ls_restrained_S_all 1.015
_refine_ls_R_factor_all 0.0847
_refine_ls_R_factor_gt 0.0471
_refine_ls_shift/su_max 0.000
_refine_ls_shift/su_mean 0.000
_refine_ls_structure_factor_coef Fsqd
_refine_ls_weighting_details 'calc w=1/[\s^2^(Fo^2^)+(0.0567P)^2^] where P=(Fo^2^+2Fc^2^)/3'
_refine_ls_weighting_scheme calc
_refine_ls_wR_factor_gt 0.1045
_refine_ls_wR_factor_ref 0.1163
_reflns_number_gt 2926
_reflns_number_total 4546
_reflns_threshold_expression I>2\s(I)
_cod_data_source_file cs2101.cif
_cod_data_source_block I
_cod_original_cell_volume 1224.5(7)
_cod_database_code 2220462
_cod_database_fobs_code 2220462

loop_
_symmetry_equiv_pos_site_id
_symmetry_equiv_pos_as_xyz
1 x,y,z
2 -x,-y,-z

loop_
_atom_site_type_symbol
_atom_site_label
_atom_site_fract_x
_atom_site_fract_y
_atom_site_fract_z
_atom_site_U_iso_or_equiv
_atom_site_adp_type
_atom_site_calc_flag
_atom_site_refinement_flags
_atom_site_occupancy
_atom_site_disorder_assembly
_atom_site_disorder_group
N N1 0.91992(19) 0.17183(10) 0.48294(10) 0.0386(3) Uani d . 1 . .
N N2 0.6714(2) 0.05976(11) 0.52799(11) 0.0433(4) Uani d . 1 . .
N N3 0.7300(2) 0.02645(15) 0.45200(14) 0.0471(4) Uani d . 1 . .
N N1' 0.4205(2) 0.13567(10) 0.03997(10) 0.0391(3) Uani d . 1 . .
N N2' 0.1689(2) 0.07962(11) -0.01722(11) 0.0466(4) Uani d . 1 . .
N N3' 0.2325(2) -0.03027(12) 0.04958(15) 0.0495(4) Uani d . 1 . .
C C1 0.7552(2) 0.14107(12) 0.53468(12) 0.0366(4) Uani d . 1 . .
C C2 1.0076(2) 0.25388(13) 0.48758(12) 0.0406(4) Uani d . 1 . .
C C3 0.9290(3) 0.30370(15) 0.54472(14) 0.0529(5) Uani d . 1 . .
C C4 0.6656(4) 0.32080(18) 0.66201(16) 0.0718(7) Uani d . 1 . .
C C5 0.4979(4) 0.28801(19) 0.71627(17) 0.0768(7) Uani d . 1 . .
C C6 0.4084(4) 0.20448(17) 0.71345(16) 0.0666(6) Uani d . 1 . .
C C7 0.4885(3) 0.15463(16) 0.65585(14) 0.0515(5) Uani d . 1 . .
C C8 0.6624(2) 0.18705(12) 0.59912(12) 0.0395(4) Uani d . 1 . .
C C9 0.7543(3) 0.27114(14) 0.60246(13) 0.0482(5) Uani d . 1 . .
C C10 1.1910(2) 0.28398(13) 0.42535(12) 0.0431(4) Uani d . 1 . .
C C11 1.2553(3) 0.23496(16) 0.36341(13) 0.0523(5) Uani d . 1 . .
C C12 1.4255(3) 0.26016(18) 0.30579(15) 0.0639(6) Uani d . 1 . .
C C13 1.5362(4) 0.33508(19) 0.30874(17) 0.0679(6) Uani d . 1 . .
C C14 1.4761(3) 0.38509(18) 0.36893(17) 0.0655(6) Uani d . 1 . .
C C15 1.3048(3) 0.36044(16) 0.42676(15) 0.0561(5) Uani d . 1 . .
C C1' 0.2527(2) 0.16171(13) -0.01268(12) 0.0385(4) Uani d . 1 . .
C C2' 0.5085(2) 0.21556(13) 0.04790(12) 0.0406(4) Uani d . 1 . .
C C3' 0.4252(3) 0.32116(15) 0.00313(14) 0.0531(5) Uani d . 1 . .
C C4' 0.1531(4) 0.45988(17) -0.10239(18) 0.0780(7) Uani d . 1 . .
C C5' -0.0202(4) 0.48553(19) -0.15637(19) 0.0876(8) Uani d . 1 . .
C C6' -0.1088(4) 0.40594(18) -0.16610(16) 0.0735(7) Uani d . 1 . .
C C7' -0.0217(3) 0.30071(16) -0.12234(14) 0.0547(5) Uani d . 1 . .
C C8' 0.1569(3) 0.27129(13) -0.06543(12) 0.0411(4) Uani d . 1 . .
C C9' 0.2471(3) 0.35185(14) -0.05511(13) 0.0502(5) Uani d . 1 . .
C C10' 0.6945(2) 0.17691(14) 0.11012(12) 0.0412(4) Uani d . 1 . .
C C11' 0.7519(3) 0.06689(16) 0.16619(14) 0.0525(5) Uani d . 1 . .
C C12' 0.9251(3) 0.02867(18) 0.22499(15) 0.0599(5) Uani d . 1 . .
C C13' 1.0450(3) 0.09997(19) 0.22820(15) 0.0587(5) Uani d . 1 . .
C C14' 0.9911(3) 0.2093(2) 0.17264(15) 0.0608(6) Uani d . 1 . .
C C15' 0.8188(3) 0.24744(17) 0.11461(15) 0.0532(5) Uani d . 1 . .
H H2N 0.542(3) 0.0483(14) 0.5454(13) 0.060(6) Uiso d . 1 . .
H H3 0.992(3) 0.3609(14) 0.5471(12) 0.056(5) Uiso d . 1 . .
H H3A 0.843(3) -0.0248(16) 0.4726(14) 0.075(7) Uiso d . 1 . .
H H3B 0.761(3) 0.0880(17) 0.3956(15) 0.078(7) Uiso d . 1 . .
H H4 0.733(3) 0.3797(16) 0.6607(14) 0.082(7) Uiso d . 1 . .
H H5 0.438(3) 0.3227(17) 0.7544(16) 0.094(7) Uiso d . 1 . .
H H2'N 0.038(3) 0.0910(13) -0.0365(12) 0.053(5) Uiso d . 1 . .
H H6 0.286(3) 0.1827(16) 0.7500(15) 0.084(7) Uiso d . 1 . .
H H3'A 0.269(3) -0.0320(14) 0.1126(14) 0.065(6) Uiso d . 1 . .
H H3'B 0.341(3) -0.0536(16) 0.0238(15) 0.076(7) Uiso d . 1 . .
H H7 0.423(3) 0.1003(14) 0.6516(12) 0.055(5) Uiso d . 1 . .
H H11 1.172(3) 0.1806(14) 0.3645(13) 0.062(5) Uiso d . 1 . .
H H12 1.470(3) 0.2194(16) 0.2639(15) 0.090(7) Uiso d . 1 . .
H H13 1.658(3) 0.3473(17) 0.2734(16) 0.095(8) Uiso d . 1 . .
H H14 1.549(3) 0.4356(15) 0.3753(13) 0.069(6) Uiso d . 1 . .
H H15 1.263(3) 0.3971(14) 0.4688(13) 0.059(6) Uiso d . 1 . .
H H3' 0.492(3) 0.3731(15) 0.0110(13) 0.064(6) Uiso d . 1 . .
H H4' 0.219(3) 0.5136(17) -0.0959(14) 0.082(7) Uiso d . 1 . .
H H5' -0.082(4) 0.5558(19) -0.1851(17) 0.102(8) Uiso d . 1 . .
H H6' -0.234(3) 0.4247(16) -0.2025(15) 0.080(7) Uiso d . 1 . .
H H7' -0.081(3) 0.2459(15) -0.1303(13) 0.065(6) Uiso d . 1 . .
H H11' 0.661(3) 0.0177(14) 0.1642(12) 0.057(5) Uiso d . 1 . .
H H12' 0.964(3) -0.0520(18) 0.2615(15) 0.092(7) Uiso d . 1 . .
H H13' 1.164(3) 0.0723(15) 0.2692(14) 0.070(6) Uiso d . 1 . .
H H14' 1.073(3) 0.2590(16) 0.1730(14) 0.078(6) Uiso d . 1 . .
H H15' 0.786(3) 0.3249(15) 0.0727(14) 0.069(6) Uiso d . 1 . .

loop_
_atom_site_aniso_label
_atom_site_aniso_U_11
_atom_site_aniso_U_22
_atom_site_aniso_U_33
_atom_site_aniso_U_12
_atom_site_aniso_U_13
_atom_site_aniso_U_23
N1 0.0333(8) 0.0399(8) 0.0440(8) -0.0050(6) -0.0015(6) -0.0194(7)
N2 0.0385(9) 0.0477(9) 0.0538(9) -0.0105(7) 0.0057(7) -0.0306(8)
N3 0.0416(9) 0.0510(10) 0.0609(11) -0.0049(8) 0.0013(8) -0.0358(9)
N1' 0.0349(8) 0.0393(8) 0.0494(8) -0.0077(6) 0.0027(7) -0.0245(7)
N2' 0.0365(9) 0.0386(9) 0.0688(11) -0.0028(7) -0.0065(8) -0.0271(8)
N3' 0.0420(10) 0.0382(9) 0.0720(12) -0.0014(7) -0.0050(9) -0.0281(9)
C1 0.0341(9) 0.0347(9) 0.0398(9) -0.0008(7) -0.0057(8) -0.0155(8)
C2 0.0388(10) 0.0401(10) 0.0416(10) -0.0052(8) -0.0054(8) -0.0161(8)
C3 0.0572(12) 0.0539(12) 0.0606(12) -0.0214(10) 0.0080(10) -0.0337(10)
C4 0.0929(18) 0.0715(15) 0.0772(15) -0.0321(13) 0.0289(13) -0.0532(13)
C5 0.0979(19) 0.0770(16) 0.0769(16) -0.0248(14) 0.0364(14) -0.0532(14)
C6 0.0735(15) 0.0659(14) 0.0659(14) -0.0203(12) 0.0312(12) -0.0341(12)
C7 0.0539(12) 0.0495(11) 0.0541(12) -0.0111(10) 0.0095(9) -0.0250(10)
C8 0.0416(10) 0.0374(9) 0.0368(9) -0.0013(8) -0.0019(8) -0.0145(8)
C9 0.0549(12) 0.0462(11) 0.0496(11) -0.0100(9) 0.0041(9) -0.0259(9)
C10 0.0393(10) 0.0408(10) 0.0415(10) -0.0048(8) -0.0055(8) -0.0106(8)
C11 0.0525(12) 0.0569(12) 0.0458(11) -0.0127(10) 0.0048(9) -0.0198(10)
C12 0.0592(14) 0.0723(15) 0.0525(13) -0.0113(11) 0.0097(10) -0.0205(12)
C13 0.0505(14) 0.0723(15) 0.0578(14) -0.0092(12) 0.0081(11) -0.0081(12)
C14 0.0508(13) 0.0575(13) 0.0733(15) -0.0191(11) -0.0029(12) -0.0115(12)
C15 0.0510(12) 0.0508(12) 0.0652(14) -0.0133(10) 0.0005(10) -0.0223(11)
C1' 0.0354(10) 0.0413(10) 0.0454(10) -0.0068(8) 0.0065(8) -0.0252(8)
C2' 0.0408(10) 0.0411(10) 0.0447(10) -0.0115(8) 0.0077(8) -0.0223(8)
C3' 0.0611(13) 0.0420(11) 0.0600(12) -0.0146(10) -0.0037(10) -0.0230(10)
C4' 0.1021(19) 0.0388(12) 0.0861(17) -0.0059(12) -0.0263(15) -0.0189(12)
C5' 0.115(2) 0.0430(14) 0.0886(18) 0.0131(14) -0.0384(16) -0.0160(13)
C6' 0.0877(18) 0.0566(14) 0.0677(15) 0.0104(13) -0.0303(13) -0.0215(12)
C7' 0.0602(13) 0.0500(12) 0.0537(12) -0.0013(10) -0.0095(10) -0.0231(10)
C8' 0.0450(10) 0.0400(10) 0.0381(10) -0.0051(8) 0.0030(8) -0.0174(8)
C9' 0.0620(13) 0.0359(10) 0.0505(11) -0.0080(9) -0.0019(10) -0.0161(9)
C10' 0.0406(10) 0.0492(11) 0.0424(10) -0.0116(8) 0.0061(8) -0.0269(9)
C11' 0.0573(13) 0.0514(12) 0.0513(12) -0.0153(10) -0.0051(10) -0.0217(10)
C12' 0.0654(14) 0.0609(14) 0.0523(12) -0.0064(11) -0.0107(10) -0.0232(11)
C13' 0.0533(13) 0.0777(16) 0.0502(12) -0.0078(12) -0.0060(10) -0.0322(12)
C14' 0.0571(13) 0.0779(16) 0.0612(13) -0.0257(12) -0.0016(11) -0.0380(13)
C15' 0.0556(12) 0.0543(13) 0.0575(13) -0.0162(10) -0.0002(10) -0.0288(11)

loop_
_atom_type_symbol
_atom_type_description
_atom_type_scat_dispersion_real
_atom_type_scat_dispersion_imag
_atom_type_scat_source
N N 0.0061 0.0033 'International Tables Vol C Tables 4.2.6.8 and 6.1.1.4'
H H 0.0000 0.0000 'International Tables Vol C Tables 4.2.6.8 and 6.1.1.4'
C C 0.0033 0.0016 'International Tables Vol C Tables 4.2.6.8 and 6.1.1.4'

loop_
_geom_angle_atom_site_label_1
_geom_angle_atom_site_label_2
_geom_angle_atom_site_label_3
_geom_angle_site_symmetry_1
_geom_angle_site_symmetry_3
_geom_angle
_geom_angle_publ_flag
C1 N1 C2 . . 119.22(14) ?
C1 N2 N3 . . 121.14(14) ?
C1 N2 H2N . . 122.1(11) ?
N3 N2 H2N . . 109.5(11) ?
N2 N3 H3A . . 109.6(12) ?
N2 N3 H3B . . 107.2(12) ?
H3A N3 H3B . . 109.9(18) ?
C1' N1' C2' . . 119.52(14) ?
C1' N2' N3' . . 120.66(15) ?
C1' N2' H2'N . . 119.4(11) ?
N3' N2' H2'N . . 112.8(11) ?
N2' N3' H3'A . . 107.7(11) ?
N2' N3' H3'B . . 108.0(13) ?
H3'A N3' H3'B . . 109.2(17) ?
N1 C1 N2 . . 117.71(15) ?
N1 C1 C8 . . 123.47(14) ?
N2 C1 C8 . . 118.81(15) ?
C3 C2 N1 . . 121.64(16) ?
C3 C2 C10 . . 123.14(16) ?
N1 C2 C10 . . 115.22(15) ?
C2 C3 C9 . . 120.43(17) ?
C2 C3 H3 . . 120.7(10) ?
C9 C3 H3 . . 118.9(10) ?
C5 C4 C9 . . 121.3(2) ?
C5 C4 H4 . . 123.4(12) ?
C9 C4 H4 . . 115.3(12) ?
C4 C5 C6 . . 120.2(2) ?
C4 C5 H5 . . 120.7(14) ?
C6 C5 H5 . . 119.0(14) ?
C7 C6 C5 . . 120.5(2) ?
C7 C6 H6 . . 119.1(12) ?
C5 C6 H6 . . 120.4(12) ?
C6 C7 C8 . . 120.42(19) ?
C6 C7 H7 . . 120.1(10) ?
C8 C7 H7 . . 119.4(10) ?
C7 C8 C9 . . 119.24(16) ?
C7 C8 C1 . . 124.44(16) ?
C9 C8 C1 . . 116.31(15) ?
C8 C9 C4 . . 118.37(18) ?
C8 C9 C3 . . 118.91(16) ?
C4 C9 C3 . . 122.71(18) ?
C11 C10 C15 . . 117.55(18) ?
C11 C10 C2 . . 120.17(16) ?
C15 C10 C2 . . 122.27(17) ?
C12 C11 C10 . . 121.6(2) ?
C12 C11 H11 . . 122.8(10) ?
C10 C11 H11 . . 115.6(10) ?
C13 C12 C11 . . 120.0(2) ?
C13 C12 H12 . . 121.3(12) ?
C11 C12 H12 . . 118.6(12) ?
C12 C13 C14 . . 119.8(2) ?
C12 C13 H13 . . 119.3(13) ?
C14 C13 H13 . . 120.8(13) ?
C13 C14 C15 . . 120.6(2) ?
C13 C14 H14 . . 123.3(12) ?
C15 C14 H14 . . 116.1(12) ?
C14 C15 C10 . . 120.6(2) ?
C14 C15 H15 . . 119.7(11) ?
C10 C15 H15 . . 119.8(11) ?
N1' C1' N2' . . 117.49(15) ?
N1' C1' C8' . . 123.38(14) ?
N2' C1' C8' . . 119.13(15) ?
C3' C2' N1' . . 121.27(16) ?
C3' C2' C10' . . 123.79(16) ?
N1' C2' C10' . . 114.93(15) ?
C2' C3' C9' . . 120.53(17) ?
C2' C3' H3' . . 117.9(11) ?
C9' C3' H3' . . 121.5(11) ?
C5' C4' C9' . . 121.0(2) ?
C5' C4' H4' . . 122.4(12) ?
C9' C4' H4' . . 116.6(12) ?
C4' C5' C6' . . 120.7(2) ?
C4' C5' H5' . . 120.1(15) ?
C6' C5' H5' . . 119.2(15) ?
C7' C6' C5' . . 120.1(2) ?
C7' C6' H6' . . 119.9(12) ?
C5' C6' H6' . . 120.0(12) ?
C6' C7' C8' . . 120.6(2) ?
C6' C7' H7' . . 120.2(11) ?
C8' C7' H7' . . 119.2(11) ?
C9' C8' C7' . . 119.44(17) ?
C9' C8' C1' . . 116.33(15) ?
C7' C8' C1' . . 124.19(16) ?
C8' C9' C4' . . 118.12(19) ?
C8' C9' C3' . . 118.93(16) ?
C4' C9' C3' . . 122.94(18) ?
C11' C10' C15' . . 117.18(17) ?
C11' C10' C2' . . 120.30(16) ?
C15' C10' C2' . . 122.51(17) ?
C10' C11' C12' . . 121.42(18) ?
C10' C11' H11' . . 116.7(10) ?
C12' C11' H11' . . 121.9(10) ?
C13' C12' C11' . . 120.2(2) ?
C13' C12' H12' . . 121.5(12) ?
C11' C12' H12' . . 118.2(12) ?
C12' C13' C14' . . 119.1(2) ?
C12' C13' H13' . . 119.1(12) ?
C14' C13' H13' . . 121.8(12) ?
C13' C14' C15' . . 120.8(2) ?
C13' C14' H14' . . 120.1(12) ?
C15' C14' H14' . . 119.1(12) ?
C14' C15' C10' . . 121.3(2) ?
C14' C15' H15' . . 119.9(11) ?
C10' C15' H15' . . 118.8(11) ?

loop_
_geom_bond_atom_site_label_1
_geom_bond_atom_site_label_2
_geom_bond_site_symmetry_2
_geom_bond_distance
_geom_bond_publ_flag
N1 C1 . 1.3163(19) ?
N1 C2 . 1.3748(19) ?
N2 C1 . 1.3652(19) ?
N2 N3 . 1.420(2) ?
N2 H2N . 0.904(18) ?
N3 H3A . 0.920(19) ?
N3 H3B . 0.93(2) ?
N1' C1' . 1.317(2) ?
N1' C2' . 1.3712(19) ?
N2' C1' . 1.360(2) ?
N2' N3' . 1.420(2) ?
N2' H2'N . 0.903(18) ?
N3' H3'A . 0.976(19) ?
N3' H3'B . 0.89(2) ?
C1 C8 . 1.442(2) ?
C2 C3 . 1.359(2) ?
C2 C10 . 1.487(2) ?
C3 C9 . 1.414(2) ?
C3 H3 . 0.959(17) ?
C4 C5 . 1.353(3) ?
C4 C9 . 1.408(2) ?
C4 H4 . 0.98(2) ?
C5 C6 . 1.388(3) ?
C5 H5 . 0.94(2) ?
C6 C7 . 1.368(3) ?
C6 H6 . 0.96(2) ?
C7 C8 . 1.402(2) ?
C7 H7 . 0.945(17) ?
C8 C9 . 1.407(2) ?
C10 C11 . 1.389(2) ?
C10 C15 . 1.391(2) ?
C11 C12 . 1.375(3) ?
C11 H11 . 0.988(18) ?
C12 C13 . 1.369(3) ?
C12 H12 . 1.02(2) ?
C13 C14 . 1.371(3) ?
C13 H13 . 0.94(2) ?
C14 C15 . 1.381(3) ?
C14 H14 . 0.94(2) ?
C15 H15 . 0.976(17) ?
C1' C8' . 1.435(2) ?
C2' C3' . 1.358(2) ?
C2' C10' . 1.481(2) ?
C3' C9' . 1.413(3) ?
C3' H3' . 0.946(18) ?
C4' C5' . 1.360(3) ?
C4' C9' . 1.408(3) ?
C4' H4' . 0.96(2) ?
C5' C6' . 1.382(3) ?
C5' H5' . 0.92(2) ?
C6' C7' . 1.361(3) ?
C6' H6' . 0.96(2) ?
C7' C8' . 1.407(2) ?
C7' H7' . 0.955(18) ?
C8' C9' . 1.404(2) ?
C10' C11' . 1.383(2) ?
C10' C15' . 1.389(2) ?
C11' C12' . 1.386(3) ?
C11' H11' . 0.983(17) ?
C12' C13' . 1.370(3) ?
C12' H12' . 1.00(2) ?
C13' C14' . 1.370(3) ?
C13' H13' . 0.95(2) ?
C14' C15' . 1.374(3) ?
C14' H14' . 0.94(2) ?
C15' H15' . 0.972(18) ?

loop_
_geom_hbond_atom_site_label_D
_geom_hbond_atom_site_label_H
_geom_hbond_atom_site_label_A
_geom_hbond_site_symmetry_A
_geom_hbond_distance_DH
_geom_hbond_distance_HA
_geom_hbond_distance_DA
_geom_hbond_angle_DHA
_geom_hbond_publ_flag
N2' H2'N N3' 2_555 0.91(2) 2.15(2) 2.967(2) 151(2) yes
N2 H2N N3 2_656 0.90(2) 2.20(2) 3.027(2) 152(2) yes
N3' H3'B N1' 2_655 0.89(2) 2.24(2) 3.119(2) 169(2) yes
N3 H3A N1 2_756 0.92(2) 2.26(2) 3.170(3) 168(2) yes

loop_
_geom_torsion_atom_site_label_1
_geom_torsion_atom_site_label_2
_geom_torsion_atom_site_label_3
_geom_torsion_atom_site_label_4
_geom_torsion_site_symmetry_1
_geom_torsion_site_symmetry_2
_geom_torsion_site_symmetry_3
_geom_torsion_site_symmetry_4
_geom_torsion
_geom_torsion_publ_flag
C2 N1 C1 N2 . . . . 179.67(14) ?
C2 N1 C1 C8 . . . . -1.7(2) ?
N3 N2 C1 N1 . . . . -14.0(2) ?
N3 N2 C1 C8 . . . . 167.31(15) ?
C1 N1 C2 C3 . . . . 0.4(2) ?
C1 N1 C2 C10 . . . . -179.08(13) ?
N1 C2 C3 C9 . . . . 0.7(3) ?
C10 C2 C3 C9 . . . . -179.86(15) ?
C9 C4 C5 C6 . . . . -0.6(4) ?
C4 C5 C6 C7 . . . . -0.1(4) ?
C5 C6 C7 C8 . . . . 0.2(3) ?
C6 C7 C8 C9 . . . . 0.3(3) ?
C6 C7 C8 C1 . . . . -178.62(17) ?
N1 C1 C8 C7 . . . . -179.17(15) ?
N2 C1 C8 C7 . . . . -0.6(2) ?
N1 C1 C8 C9 . . . . 1.9(2) ?
N2 C1 C8 C9 . . . . -179.52(14) ?
C7 C8 C9 C4 . . . . -0.9(3) ?
C1 C8 C9 C4 . . . . 178.12(17) ?
C7 C8 C9 C3 . . . . -179.72(16) ?
C1 C8 C9 C3 . . . . -0.7(2) ?
C5 C4 C9 C8 . . . . 1.0(3) ?
C5 C4 C9 C3 . . . . 179.8(2) ?
C2 C3 C9 C8 . . . . -0.5(3) ?
C2 C3 C9 C4 . . . . -179.28(18) ?
C3 C2 C10 C11 . . . . -175.55(17) ?
N1 C2 C10 C11 . . . . 3.9(2) ?
C3 C2 C10 C15 . . . . 4.8(3) ?
N1 C2 C10 C15 . . . . -175.73(15) ?
C15 C10 C11 C12 . . . . 0.4(3) ?
C2 C10 C11 C12 . . . . -179.27(16) ?
C10 C11 C12 C13 . . . . 0.1(3) ?
C11 C12 C13 C14 . . . . -0.3(3) ?
C12 C13 C14 C15 . . . . 0.1(3) ?
C13 C14 C15 C10 . . . . 0.4(3) ?
C11 C10 C15 C14 . . . . -0.6(3) ?
C2 C10 C15 C14 . . . . 179.05(16) ?
C2' N1' C1' N2' . . . . -179.00(14) ?
C2' N1' C1' C8' . . . . 1.6(2) ?
N3' N2' C1' N1' . . . . 14.0(2) ?
N3' N2' C1' C8' . . . . -166.61(15) ?
C1' N1' C2' C3' . . . . 0.5(2) ?
C1' N1' C2' C10' . . . . 179.06(14) ?
N1' C2' C3' C9' . . . . -1.5(3) ?
C10' C2' C3' C9' . . . . -179.91(15) ?
C9' C4' C5' C6' . . . . 0.1(4) ?
C4' C5' C6' C7' . . . . -0.7(4) ?
C5' C6' C7' C8' . . . . 1.1(3) ?
C6' C7' C8' C9' . . . . -0.9(3) ?
C6' C7' C8' C1' . . . . 176.68(18) ?
N1' C1' C8' C9' . . . . -2.6(2) ?
N2' C1' C8' C9' . . . . 177.99(15) ?
N1' C1' C8' C7' . . . . 179.72(16) ?
N2' C1' C8' C7' . . . . 0.3(2) ?
C7' C8' C9' C4' . . . . 0.3(3) ?
C1' C8' C9' C4' . . . . -177.49(17) ?
C7' C8' C9' C3' . . . . 179.33(17) ?
C1' C8' C9' C3' . . . . 1.6(2) ?
C5' C4' C9' C8' . . . . 0.1(3) ?
C5' C4' C9' C3' . . . . -178.9(2) ?
C2' C3' C9' C8' . . . . 0.4(3) ?
C2' C3' C9' C4' . . . . 179.37(19) ?
C3' C2' C10' C11' . . . . 169.50(17) ?
N1' C2' C10' C11' . . . . -9.0(2) ?
C3' C2' C10' C15' . . . . -11.0(3) ?
N1' C2' C10' C15' . . . . 170.47(15) ?
C15' C10' C11' C12' . . . . 0.5(3) ?
C2' C10' C11' C12' . . . . 180.00(16) ?
C10' C11' C12' C13' . . . . -0.4(3) ?
C11' C12' C13' C14' . . . . 0.1(3) ?
C12' C13' C14' C15' . . . . 0.3(3) ?
C13' C14' C15' C10' . . . . -0.2(3) ?
C11' C10' C15' C14' . . . . -0.2(3) ?
C2' C10' C15' C14' . . . . -179.68(16) ?
